data_7001335
loop_
_publ_author_name
'Wang, Xu-Chun'
'Tian, Yu-Peng'
'Kan, Yu-He'
'Zuo, Cong-Yu'
'Wu, Jie-Ying'
'Jin, Bao-Kang'
'Zhou, Hong-Ping'
'Yang, Jia-Xiang'
'Zhang, Sheng-Yi'
'Tao, Xu-Tang'
'Jiang, Min-Hua'

_publ_section_title
;
 Functionalized ferrocenes and ferroceniums: synthesis, crystal
 structures and electrochemical properties based on
 carbazole/phenothiazine-ferrocene conjugated molecules
;
_journal_issue 21
_journal_name_full 'Dalton Transactions'
_journal_page_first 4096
_journal_page_last 4103
_journal_paper_doi 10.1039/b900705a
_journal_year 2009
_chemical_formula_sum 'C38 H33 Fe2 N'
_chemical_formula_weight 615.35
_chemical_name_systematic
;
?
;
_space_group_IT_number 14
_symmetry_cell_setting monoclinic
_symmetry_space_group_name_Hall '-P 2ybc'
_symmetry_space_group_name_H-M 'P 1 21/c 1'
_atom_sites_solution_hydrogens geom
_atom_sites_solution_primary direct
_atom_sites_solution_secondary difmap
_audit_creation_method SHELXL-97
_cell_angle_alpha 90.00
_cell_angle_beta 101.047(14)
_cell_angle_gamma 90.00
_cell_formula_units_Z 4
_cell_length_a 23.522(17)
_cell_length_b 11.106(8)
_cell_length_c 11.329(8)
_cell_measurement_reflns_used 1379
_cell_measurement_temperature 298(2)
_cell_measurement_theta_max 17.667
_cell_measurement_theta_min 2.545
_cell_volume 2905(4)
_computing_cell_refinement 'Bruker SMART'
_computing_data_collection 'Bruker SMART'
_computing_data_reduction 'Bruker SHELXTL'
_computing_molecular_graphics 'Bruker SHELXTL'
_computing_publication_material 'Bruker SHELXTL'
_computing_structure_refinement 'SHELXL-97 (Sheldrick, 1997)'
_computing_structure_solution 'SHELXS-97 (Sheldrick, 1990)'
_diffrn_ambient_temperature 298(2)
_diffrn_measured_fraction_theta_full 0.940
_diffrn_measured_fraction_theta_max 0.940
_diffrn_measurement_device_type 'CCD area detector'
_diffrn_measurement_method 'phi and omega scans'
_diffrn_radiation_monochromator graphite
_diffrn_radiation_source 'fine-focus sealed tube'
_diffrn_radiation_type MoK\a
_diffrn_radiation_wavelength 0.71073
_diffrn_reflns_av_R_equivalents 0.1226
_diffrn_reflns_av_sigmaI/netI 0.1995
_diffrn_reflns_limit_h_max 26
_diffrn_reflns_limit_h_min -27
_diffrn_reflns_limit_k_max 13
_diffrn_reflns_limit_k_min -11
_diffrn_reflns_limit_l_max 13
_diffrn_reflns_limit_l_min -13
_diffrn_reflns_number 13824
_diffrn_reflns_theta_full 25.03
_diffrn_reflns_theta_max 25.03
_diffrn_reflns_theta_min 2.59
_exptl_absorpt_coefficient_mu 1.027
_exptl_absorpt_correction_T_max 0.9316
_exptl_absorpt_correction_T_min 0.5549
_exptl_absorpt_correction_type multi-scan
_exptl_absorpt_process_details sadabs
_exptl_crystal_colour red
_exptl_crystal_density_diffrn 1.407
_exptl_crystal_density_method 'not measured'
_exptl_crystal_description stick
_exptl_crystal_F_000 1280
_exptl_crystal_size_max 0.65
_exptl_crystal_size_mid 0.10
_exptl_crystal_size_min 0.07
_refine_diff_density_max 0.456
_refine_diff_density_min -0.257
_refine_diff_density_rms 0.069
_refine_ls_extinction_method none
_refine_ls_goodness_of_fit_ref 0.875
_refine_ls_hydrogen_treatment constr
_refine_ls_matrix_type full
_refine_ls_number_parameters 370
_refine_ls_number_reflns 4815
_refine_ls_number_restraints 0
_refine_ls_restrained_S_all 0.875
_refine_ls_R_factor_all 0.1784
_refine_ls_R_factor_gt 0.0771
_refine_ls_shift/su_max 0.000
_refine_ls_shift/su_mean 0.000
_refine_ls_structure_factor_coef Fsqd
_refine_ls_weighting_details 'calc w=1/[\s^2^(Fo^2^)+(0.0439P)^2^+0.0000P] where P=(Fo^2^+2Fc^2^)/3'
_refine_ls_weighting_scheme calc
_refine_ls_wR_factor_gt 0.1231
_refine_ls_wR_factor_ref 0.1486
_reflns_number_gt 2123
_reflns_number_total 4815
_reflns_threshold_expression >2sigma(I)
_cod_data_source_file b900705a.txt
_cod_data_source_block ccdc716279
_cod_depositor_comments
;
The following automatic conversions were performed:
'_symmetry_cell_setting' value 'Monoclinic' changed to 'monoclinic'
according to '/home/saulius/struct/CIF-dictionaries/cif_core.dic'
dictionary named 'cif_core.dic' version 2.4.1 from 2010-06-29.

Automatic conversion script
Id: cif_fix_enum 1527 2010-12-29 10:47:43Z saulius 
;
_cod_original_sg_symbol_H-M P2(1)/c
_cod_database_code 7001335

loop_
_symmetry_equiv_pos_as_xyz
'x, y, z'
'-x, y+1/2, -z+1/2'
'-x, -y, -z'
'x, -y-1/2, z-1/2'

loop_
_atom_site_label
_atom_site_type_symbol
_atom_site_fract_x
_atom_site_fract_y
_atom_site_fract_z
_atom_site_U_iso_or_equiv
_atom_site_adp_type
_atom_site_occupancy
_atom_site_symmetry_multiplicity
_atom_site_calc_flag
_atom_site_refinement_flags
_atom_site_disorder_assembly
_atom_site_disorder_group
Fe1 Fe 0.06351(4) 0.67007(8) 0.15981(9) 0.0403(3) Uani 1 1 d . . .
Fe2 Fe 0.43267(5) 1.10731(9) 1.27883(10) 0.0544(4) Uani 1 1 d . . .
N1 N 0.2156(2) 0.4318(5) 0.9480(6) 0.0504(16) Uani 1 1 d . . .
C1 C 0.1178(3) 0.5423(7) 0.2471(7) 0.051(2) Uani 1 1 d . . .
C2 C 0.1491(3) 0.6284(6) 0.1910(6) 0.047(2) Uani 1 1 d . . .
H2 H 0.1793 0.6766 0.2298 0.057 Uiso 1 1 calc R . .
C3 C 0.1263(3) 0.6276(6) 0.0665(7) 0.053(2) Uani 1 1 d . . .
H3 H 0.1382 0.6761 0.0088 0.064 Uiso 1 1 calc R . .
C4 C 0.0833(3) 0.5422(6) 0.0457(7) 0.056(2) Uani 1 1 d . . .
H4 H 0.0617 0.5224 -0.0295 0.067 Uiso 1 1 calc R . .
C5 C 0.0767(3) 0.4897(6) 0.1534(7) 0.052(2) Uani 1 1 d . . .
H5 H 0.0500 0.4303 0.1626 0.063 Uiso 1 1 calc R . .
C6 C 0.0288(4) 0.7522(7) 0.2872(7) 0.061(2) Uani 1 1 d . . .
H6 H 0.0380 0.7355 0.3691 0.073 Uiso 1 1 calc R . .
C7 C 0.0565(3) 0.8382(6) 0.2270(7) 0.053(2) Uani 1 1 d . . .
H7 H 0.0870 0.8880 0.2614 0.064 Uiso 1 1 calc R . .
C8 C 0.0301(4) 0.8347(7) 0.1074(7) 0.069(3) Uani 1 1 d . . .
H8 H 0.0396 0.8829 0.0469 0.083 Uiso 1 1 calc R . .
C9 C -0.0138(4) 0.7461(8) 0.0917(8) 0.068(3) Uani 1 1 d . . .
H9 H -0.0376 0.7247 0.0195 0.082 Uiso 1 1 calc R . .
C10 C -0.0146(3) 0.6961(7) 0.2054(8) 0.059(2) Uani 1 1 d . . .
H10 H -0.0396 0.6365 0.2225 0.071 Uiso 1 1 calc R . .
C11 C 0.4415(3) 0.9405(7) 1.2056(7) 0.055(2) Uani 1 1 d . . .
C12 C 0.4568(4) 1.0338(7) 1.1307(8) 0.069(2) Uani 1 1 d . . .
H12 H 0.4394 1.0475 1.0509 0.083 Uiso 1 1 calc R . .
C13 C 0.5019(3) 1.1006(7) 1.1969(9) 0.068(2) Uani 1 1 d . . .
H13 H 0.5194 1.1666 1.1683 0.082 Uiso 1 1 calc R . .
C14 C 0.5167(3) 1.0536(7) 1.3121(9) 0.071(3) Uani 1 1 d . . .
H14 H 0.5458 1.0820 1.3732 0.085 Uiso 1 1 calc R . .
C15 C 0.4796(3) 0.9545(7) 1.3205(7) 0.065(2) Uani 1 1 d . . .
H15 H 0.4799 0.9070 1.3882 0.078 Uiso 1 1 calc R . .
C16 C 0.3720(5) 1.2352(10) 1.2272(9) 0.089(3) Uani 1 1 d . . .
H16 H 0.3609 1.2660 1.1499 0.106 Uiso 1 1 calc R . .
C17 C 0.4162(5) 1.2799(8) 1.3158(13) 0.091(3) Uani 1 1 d . . .
H17 H 0.4403 1.3449 1.3093 0.110 Uiso 1 1 calc R . .
C18 C 0.4169(5) 1.2084(12) 1.4147(10) 0.092(3) Uani 1 1 d . . .
H18 H 0.4420 1.2184 1.4881 0.111 Uiso 1 1 calc R . .
C19 C 0.3759(5) 1.1210(9) 1.3912(10) 0.084(3) Uani 1 1 d . . .
H19 H 0.3685 1.0616 1.4440 0.101 Uiso 1 1 calc R . .
C20 C 0.3474(4) 1.1372(9) 1.2734(12) 0.088(3) Uani 1 1 d . . .
H20 H 0.3171 1.0905 1.2327 0.106 Uiso 1 1 calc R . .
C21 C 0.1957(3) 0.4528(6) 0.8258(6) 0.0430(18) Uani 1 1 d . . .
C22 C 0.1574(3) 0.3880(6) 0.7456(7) 0.049(2) Uani 1 1 d . . .
H22 H 0.1392 0.3207 0.7700 0.059 Uiso 1 1 calc R . .
C23 C 0.1464(3) 0.4235(6) 0.6293(7) 0.049(2) Uani 1 1 d . . .
H23 H 0.1202 0.3802 0.5733 0.059 Uiso 1 1 calc R . .
C24 C 0.1744(3) 0.5266(6) 0.5911(7) 0.0446(19) Uani 1 1 d . . .
C25 C 0.2130(3) 0.5918(6) 0.6736(6) 0.0423(18) Uani 1 1 d . . .
H25 H 0.2323 0.6576 0.6491 0.051 Uiso 1 1 calc R . .
C26 C 0.2226(3) 0.5582(6) 0.7933(6) 0.0384(17) Uani 1 1 d . . .
C27 C 0.2607(3) 0.6006(6) 0.9013(6) 0.0431(18) Uani 1 1 d . . .
C28 C 0.2974(3) 0.6972(6) 0.9273(7) 0.050(2) Uani 1 1 d . . .
H28 H 0.3002 0.7530 0.8675 0.060 Uiso 1 1 calc R . .
C29 C 0.3305(3) 0.7128(6) 1.0430(7) 0.052(2) Uani 1 1 d . . .
C30 C 0.3231(3) 0.6256(7) 1.1297(7) 0.053(2) Uani 1 1 d . . .
H30 H 0.3447 0.6346 1.2070 0.064 Uiso 1 1 calc R . .
C31 C 0.2877(3) 0.5322(7) 1.1092(6) 0.053(2) Uani 1 1 d . . .
H31 H 0.2847 0.4773 1.1697 0.063 Uiso 1 1 calc R . .
C32 C 0.2543(3) 0.5189(6) 0.9903(6) 0.0434(18) Uani 1 1 d . . .
C33 C 0.1651(3) 0.5592(5) 0.4626(7) 0.0425(18) Uani 1 1 d . . .
H33 H 0.1895 0.6182 0.4418 0.051 Uiso 1 1 calc R . .
C34 C 0.1267(3) 0.5150(6) 0.3743(7) 0.052(2) Uani 1 1 d . . .
H34 H 0.1015 0.4583 0.3963 0.063 Uiso 1 1 calc R . .
C35 C 0.3709(3) 0.8130(6) 1.0712(7) 0.056(2) Uani 1 1 d . . .
H35 H 0.3778 0.8580 1.0062 0.067 Uiso 1 1 calc R . .
C36 C 0.3991(3) 0.8474(6) 1.1794(7) 0.057(2) Uani 1 1 d . . .
H36 H 0.3901 0.8063 1.2450 0.068 Uiso 1 1 calc R . .
C37 C 0.2077(4) 0.3183(8) 1.0048(8) 0.075(3) Uani 1 1 d . . .
H37A H 0.1673 0.2949 0.9837 0.090 Uiso 1 1 calc R . .
H37B H 0.2173 0.3283 1.0914 0.090 Uiso 1 1 calc R . .
C38 C 0.2444(4) 0.2200(7) 0.9687(9) 0.096(4) Uani 1 1 d . . .
H38A H 0.2380 0.1469 1.0094 0.145 Uiso 1 1 calc R . .
H38B H 0.2845 0.2423 0.9901 0.145 Uiso 1 1 calc R . .
H38C H 0.2343 0.2079 0.8833 0.145 Uiso 1 1 calc R . .

loop_
_atom_site_aniso_label
_atom_site_aniso_U_11
_atom_site_aniso_U_22
_atom_site_aniso_U_33
_atom_site_aniso_U_23
_atom_site_aniso_U_13
_atom_site_aniso_U_12
Fe1 0.0399(6) 0.0418(6) 0.0391(6) -0.0025(5) 0.0077(5) -0.0005(5)
Fe2 0.0499(7) 0.0457(7) 0.0659(9) -0.0038(6) 0.0069(6) -0.0037(5)
N1 0.047(4) 0.048(4) 0.053(5) -0.007(3) 0.001(3) -0.006(3)
C1 0.045(5) 0.062(5) 0.041(5) 0.009(4) 0.000(4) -0.003(4)
C2 0.045(5) 0.051(5) 0.040(5) 0.000(4) -0.007(4) 0.001(4)
C3 0.052(5) 0.047(5) 0.066(6) -0.002(4) 0.025(4) 0.000(4)
C4 0.084(6) 0.045(5) 0.040(5) -0.005(4) 0.014(4) 0.001(4)
C5 0.049(5) 0.064(5) 0.045(5) -0.011(4) 0.009(4) -0.003(4)
C6 0.065(6) 0.079(6) 0.045(5) 0.022(5) 0.026(5) 0.011(5)
C7 0.057(5) 0.041(5) 0.063(6) -0.009(4) 0.016(4) 0.000(4)
C8 0.132(8) 0.029(4) 0.048(6) -0.001(4) 0.019(5) 0.027(5)
C9 0.063(6) 0.071(6) 0.057(7) -0.005(5) -0.019(5) 0.017(5)
C10 0.042(5) 0.056(5) 0.084(7) -0.012(5) 0.026(5) 0.003(4)
C11 0.060(5) 0.048(5) 0.053(5) -0.003(4) 0.003(4) -0.001(4)
C12 0.062(6) 0.073(6) 0.073(6) -0.003(5) 0.017(5) -0.008(5)
C13 0.051(5) 0.064(6) 0.092(7) -0.014(5) 0.021(5) -0.021(4)
C14 0.038(5) 0.074(6) 0.094(8) -0.017(6) -0.003(5) -0.014(4)
C15 0.065(5) 0.060(5) 0.061(6) -0.010(4) -0.011(5) -0.002(5)
C16 0.082(8) 0.090(8) 0.087(8) 0.008(7) 0.000(6) 0.016(6)
C17 0.083(8) 0.043(6) 0.163(12) -0.016(7) 0.063(8) -0.008(5)
C18 0.071(7) 0.121(10) 0.080(9) -0.043(7) 0.001(6) 0.007(7)
C19 0.093(8) 0.081(7) 0.088(9) 0.025(6) 0.044(7) 0.010(6)
C20 0.047(6) 0.069(7) 0.150(11) -0.018(7) 0.022(7) 0.001(5)
C21 0.032(4) 0.049(5) 0.048(5) 0.007(4) 0.005(4) -0.002(4)
C22 0.034(4) 0.046(5) 0.063(6) 0.003(4) -0.001(4) -0.005(4)
C23 0.038(4) 0.054(5) 0.050(5) 0.000(4) -0.001(4) -0.003(4)
C24 0.031(4) 0.050(5) 0.052(5) 0.004(4) 0.003(4) 0.012(3)
C25 0.041(4) 0.036(4) 0.049(5) 0.004(4) 0.005(4) -0.006(3)
C26 0.035(4) 0.034(4) 0.046(5) -0.009(4) 0.007(4) 0.000(3)
C27 0.042(4) 0.042(5) 0.046(5) -0.001(4) 0.009(4) -0.002(4)
C28 0.061(5) 0.036(5) 0.054(6) 0.001(4) 0.016(4) 0.007(4)
C29 0.042(5) 0.041(5) 0.071(6) -0.010(4) 0.010(4) 0.009(4)
C30 0.056(5) 0.057(5) 0.051(5) -0.001(4) 0.020(4) -0.018(4)
C31 0.061(5) 0.052(5) 0.045(5) 0.012(4) 0.013(4) 0.005(4)
C32 0.044(4) 0.054(5) 0.033(5) 0.002(4) 0.008(4) 0.009(4)
C33 0.035(4) 0.029(4) 0.064(6) -0.005(4) 0.010(4) -0.007(3)
C34 0.050(5) 0.051(5) 0.057(6) 0.002(4) 0.010(4) 0.003(4)
C35 0.062(5) 0.050(5) 0.049(5) 0.003(4) -0.003(4) -0.007(4)
C36 0.061(5) 0.050(5) 0.052(5) -0.004(4) -0.006(4) 0.015(4)
C37 0.086(7) 0.062(6) 0.076(7) -0.008(5) 0.018(5) -0.031(5)
C38 0.081(7) 0.054(6) 0.145(10) 0.041(6) -0.001(7) -0.015(5)

loop_
_atom_type_symbol
_atom_type_description
_atom_type_scat_dispersion_real
_atom_type_scat_dispersion_imag
_atom_type_scat_source
C C 0.0033 0.0016 'International Tables Vol C Tables 4.2.6.8 and 6.1.1.4'
H H 0.0000 0.0000 'International Tables Vol C Tables 4.2.6.8 and 6.1.1.4'
N N 0.0061 0.0033 'International Tables Vol C Tables 4.2.6.8 and 6.1.1.4'
Fe Fe 0.3463 0.8444 'International Tables Vol C Tables 4.2.6.8 and 6.1.1.4'

loop_
_geom_angle_atom_site_label_1
_geom_angle_atom_site_label_2
_geom_angle_atom_site_label_3
_geom_angle
_geom_angle_site_symmetry_1
_geom_angle_site_symmetry_3
_geom_angle_publ_flag
C6 Fe1 C9 67.9(3) . . ?
C6 Fe1 C10 40.3(3) . . ?
C9 Fe1 C10 40.7(3) . . ?
C6 Fe1 C3 156.4(3) . . ?
C9 Fe1 C3 126.1(3) . . ?
C10 Fe1 C3 162.4(3) . . ?
C6 Fe1 C2 120.3(3) . . ?
C9 Fe1 C2 162.2(4) . . ?
C10 Fe1 C2 155.2(3) . . ?
C3 Fe1 C2 40.7(3) . . ?
C6 Fe1 C5 124.0(3) . . ?
C9 Fe1 C5 122.1(3) . . ?
C10 Fe1 C5 107.6(3) . . ?
C3 Fe1 C5 67.7(3) . . ?
C2 Fe1 C5 68.1(3) . . ?
C6 Fe1 C8 67.3(3) . . ?
C9 Fe1 C8 40.8(3) . . ?
C10 Fe1 C8 68.1(3) . . ?
C3 Fe1 C8 109.6(3) . . ?
C2 Fe1 C8 124.8(4) . . ?
C5 Fe1 C8 158.4(3) . . ?
C6 Fe1 C4 161.5(3) . . ?
C9 Fe1 C4 110.4(3) . . ?
C10 Fe1 C4 126.3(3) . . ?
C3 Fe1 C4 39.5(3) . . ?
C2 Fe1 C4 67.1(3) . . ?
C5 Fe1 C4 39.9(3) . . ?
C8 Fe1 C4 124.4(3) . . ?
C6 Fe1 C1 105.7(3) . . ?
C9 Fe1 C1 155.9(4) . . ?
C10 Fe1 C1 119.5(3) . . ?
C3 Fe1 C1 68.9(3) . . ?
C2 Fe1 C1 41.1(3) . . ?
C5 Fe1 C1 40.8(3) . . ?
C8 Fe1 C1 160.1(3) . . ?
C4 Fe1 C1 67.9(3) . . ?
C6 Fe1 C7 40.7(3) . . ?
C9 Fe1 C7 68.2(3) . . ?
C10 Fe1 C7 68.4(3) . . ?
C3 Fe1 C7 121.8(3) . . ?
C2 Fe1 C7 107.0(3) . . ?
C5 Fe1 C7 160.5(3) . . ?
C8 Fe1 C7 39.6(3) . . ?
C4 Fe1 C7 157.4(3) . . ?
C1 Fe1 C7 123.1(3) . . ?
C18 Fe2 C17 40.0(4) . . ?
C18 Fe2 C19 39.5(4) . . ?
C17 Fe2 C19 67.7(4) . . ?
C18 Fe2 C16 66.6(4) . . ?
C17 Fe2 C16 40.3(4) . . ?
C19 Fe2 C16 67.3(4) . . ?
C18 Fe2 C20 66.5(4) . . ?
C17 Fe2 C20 67.7(4) . . ?
C19 Fe2 C20 40.1(3) . . ?
C16 Fe2 C20 40.0(4) . . ?
C18 Fe2 C13 131.2(4) . . ?
C17 Fe2 C13 109.5(4) . . ?
C19 Fe2 C13 168.2(5) . . ?
C16 Fe2 C13 118.6(4) . . ?
C20 Fe2 C13 150.7(5) . . ?
C18 Fe2 C14 109.9(4) . . ?
C17 Fe2 C14 117.4(4) . . ?
C19 Fe2 C14 130.0(4) . . ?
C16 Fe2 C14 150.4(4) . . ?
C20 Fe2 C14 168.2(5) . . ?
C13 Fe2 C14 40.0(3) . . ?
C18 Fe2 C15 117.6(4) . . ?
C17 Fe2 C15 149.8(5) . . ?
C19 Fe2 C15 108.2(4) . . ?
C16 Fe2 C15 168.0(4) . . ?
C20 Fe2 C15 129.5(4) . . ?
C13 Fe2 C15 68.1(4) . . ?
C14 Fe2 C15 40.9(3) . . ?
C18 Fe2 C12 168.7(5) . . ?
C17 Fe2 C12 130.2(4) . . ?
C19 Fe2 C12 150.4(4) . . ?
C16 Fe2 C12 109.6(4) . . ?
C20 Fe2 C12 118.1(4) . . ?
C13 Fe2 C12 40.0(3) . . ?
C14 Fe2 C12 67.8(3) . . ?
C15 Fe2 C12 68.5(3) . . ?
C18 Fe2 C11 149.9(5) . . ?
C17 Fe2 C11 168.2(5) . . ?
C19 Fe2 C11 116.9(4) . . ?
C16 Fe2 C11 129.6(4) . . ?
C20 Fe2 C11 108.2(4) . . ?
C13 Fe2 C11 68.3(3) . . ?
C14 Fe2 C11 68.9(3) . . ?
C15 Fe2 C11 41.3(3) . . ?
C12 Fe2 C11 40.8(3) . . ?
C32 N1 C21 107.9(6) . . ?
C32 N1 C37 127.0(6) . . ?
C21 N1 C37 122.8(6) . . ?
C5 C1 C2 106.2(6) . . ?
C5 C1 C34 127.3(7) . . ?
C2 C1 C34 126.5(6) . . ?
C5 C1 Fe1 69.5(4) . . ?
C2 C1 Fe1 69.3(4) . . ?
C34 C1 Fe1 125.9(5) . . ?
C3 C2 C1 108.1(6) . . ?
C3 C2 Fe1 69.7(4) . . ?
C1 C2 Fe1 69.6(4) . . ?
C3 C2 H2 126.0 . . ?
C1 C2 H2 126.0 . . ?
Fe1 C2 H2 126.4 . . ?
C4 C3 C2 107.6(7) . . ?
C4 C3 Fe1 70.4(5) . . ?
C2 C3 Fe1 69.7(4) . . ?
C4 C3 H3 126.2 . . ?
C2 C3 H3 126.2 . . ?
Fe1 C3 H3 125.3 . . ?
C3 C4 C5 110.0(7) . . ?
C3 C4 Fe1 70.1(4) . . ?
C5 C4 Fe1 69.9(4) . . ?
C3 C4 H4 125.0 . . ?
C5 C4 H4 125.0 . . ?
Fe1 C4 H4 126.6 . . ?
C4 C5 C1 108.1(7) . . ?
C4 C5 Fe1 70.2(4) . . ?
C1 C5 Fe1 69.7(4) . . ?
C4 C5 H5 126.0 . . ?
C1 C5 H5 126.0 . . ?
Fe1 C5 H5 125.7 . . ?
C10 C6 C7 109.3(7) . . ?
C10 C6 Fe1 70.4(5) . . ?
C7 C6 Fe1 70.7(4) . . ?
C10 C6 H6 125.3 . . ?
C7 C6 H6 125.3 . . ?
Fe1 C6 H6 125.2 . . ?
C8 C7 C6 107.1(7) . . ?
C8 C7 Fe1 70.1(4) . . ?
C6 C7 Fe1 68.7(4) . . ?
C8 C7 H7 126.4 . . ?
C6 C7 H7 126.4 . . ?
Fe1 C7 H7 126.3 . . ?
C7 C8 C9 108.9(8) . . ?
C7 C8 Fe1 70.2(4) . . ?
C9 C8 Fe1 69.0(4) . . ?
C7 C8 H8 125.6 . . ?
C9 C8 H8 125.6 . . ?
Fe1 C8 H8 126.8 . . ?
C10 C9 C8 107.4(7) . . ?
C10 C9 Fe1 69.8(4) . . ?
C8 C9 Fe1 70.2(4) . . ?
C10 C9 H9 126.3 . . ?
C8 C9 H9 126.3 . . ?
Fe1 C9 H9 125.3 . . ?
C6 C10 C9 107.2(7) . . ?
C6 C10 Fe1 69.3(5) . . ?
C9 C10 Fe1 69.5(5) . . ?
C6 C10 H10 126.4 . . ?
C9 C10 H10 126.4 . . ?
Fe1 C10 H10 126.4 . . ?
C36 C11 C12 130.3(7) . . ?
C36 C11 C15 123.7(7) . . ?
C12 C11 C15 105.9(7) . . ?
C36 C11 Fe2 128.0(6) . . ?
C12 C11 Fe2 69.1(5) . . ?
C15 C11 Fe2 68.4(4) . . ?
C13 C12 C11 108.6(8) . . ?
C13 C12 Fe2 69.3(5) . . ?
C11 C12 Fe2 70.1(5) . . ?
C13 C12 H12 125.7 . . ?
C11 C12 H12 125.7 . . ?
Fe2 C12 H12 126.4 . . ?
C14 C13 C12 109.6(7) . . ?
C14 C13 Fe2 70.2(5) . . ?
C12 C13 Fe2 70.7(5) . . ?
C14 C13 H13 125.2 . . ?
C12 C13 H13 125.2 . . ?
Fe2 C13 H13 125.5 . . ?
C13 C14 C15 108.0(7) . . ?
C13 C14 Fe2 69.8(5) . . ?
C15 C14 Fe2 69.6(4) . . ?
C13 C14 H14 126.0 . . ?
C15 C14 H14 126.0 . . ?
Fe2 C14 H14 126.2 . . ?
C14 C15 C11 107.9(8) . . ?
C14 C15 Fe2 69.5(4) . . ?
C11 C15 Fe2 70.3(4) . . ?
C14 C15 H15 126.0 . . ?
C11 C15 H15 126.0 . . ?
Fe2 C15 H15 125.7 . . ?
C20 C16 C17 108.4(9) . . ?
C20 C16 Fe2 70.1(5) . . ?
C17 C16 Fe2 69.7(5) . . ?
C20 C16 H16 125.8 . . ?
C17 C16 H16 125.8 . . ?
Fe2 C16 H16 126.0 . . ?
C18 C17 C16 105.9(9) . . ?
C18 C17 Fe2 69.3(6) . . ?
C16 C17 Fe2 70.0(5) . . ?
C18 C17 H17 127.1 . . ?
C16 C17 H17 127.1 . . ?
Fe2 C17 H17 125.3 . . ?
C19 C18 C17 110.9(9) . . ?
C19 C18 Fe2 71.1(6) . . ?
C17 C18 Fe2 70.7(6) . . ?
C19 C18 H18 124.6 . . ?
C17 C18 H18 124.6 . . ?
Fe2 C18 H18 125.2 . . ?
C18 C19 C20 106.9(9) . . ?
C18 C19 Fe2 69.4(6) . . ?
C20 C19 Fe2 70.1(6) . . ?
C18 C19 H19 126.6 . . ?
C20 C19 H19 126.6 . . ?
Fe2 C19 H19 125.6 . . ?
C16 C20 C19 107.9(9) . . ?
C16 C20 Fe2 69.9(5) . . ?
C19 C20 Fe2 69.8(5) . . ?
C16 C20 H20 126.1 . . ?
C19 C20 H20 126.1 . . ?
Fe2 C20 H20 125.8 . . ?
C22 C21 N1 129.1(7) . . ?
C22 C21 C26 122.5(7) . . ?
N1 C21 C26 108.4(6) . . ?
C23 C22 C21 118.5(7) . . ?
C23 C22 H22 120.7 . . ?
C21 C22 H22 120.7 . . ?
C22 C23 C24 121.0(6) . . ?
C22 C23 H23 119.5 . . ?
C24 C23 H23 119.5 . . ?
C25 C24 C23 119.8(6) . . ?
C25 C24 C33 119.7(7) . . ?
C23 C24 C33 120.4(6) . . ?
C24 C25 C26 119.1(6) . . ?
C24 C25 H25 120.5 . . ?
C26 C25 H25 120.5 . . ?
C25 C26 C21 118.9(6) . . ?
C25 C26 C27 134.3(6) . . ?
C21 C26 C27 106.5(6) . . ?
C28 C27 C32 120.5(7) . . ?
C28 C27 C26 134.1(7) . . ?
C32 C27 C26 105.4(6) . . ?
C27 C28 C29 120.8(7) . . ?
C27 C28 H28 119.6 . . ?
C29 C28 H28 119.6 . . ?
C28 C29 C30 116.3(7) . . ?
C28 C29 C35 121.4(7) . . ?
C30 C29 C35 122.2(7) . . ?
C31 C30 C29 125.0(7) . . ?
C31 C30 H30 117.5 . . ?
C29 C30 H30 117.5 . . ?
C30 C31 C32 117.4(7) . . ?
C30 C31 H31 121.3 . . ?
C32 C31 H31 121.3 . . ?
N1 C32 C27 111.7(6) . . ?
N1 C32 C31 128.2(7) . . ?
C27 C32 C31 120.0(7) . . ?
C34 C33 C24 127.8(7) . . ?
C34 C33 H33 116.1 . . ?
C24 C33 H33 116.1 . . ?
C33 C34 C1 128.9(7) . . ?
C33 C34 H34 115.5 . . ?
C1 C34 H34 115.5 . . ?
C36 C35 C29 127.5(8) . . ?
C36 C35 H35 116.3 . . ?
C29 C35 H35 116.3 . . ?
C35 C36 C11 127.1(8) . . ?
C35 C36 H36 116.4 . . ?
C11 C36 H36 116.4 . . ?
N1 C37 C38 112.6(7) . . ?
N1 C37 H37A 109.1 . . ?
C38 C37 H37A 109.1 . . ?
N1 C37 H37B 109.1 . . ?
C38 C37 H37B 109.1 . . ?
H37A C37 H37B 107.8 . . ?
C37 C38 H38A 109.5 . . ?
C37 C38 H38B 109.5 . . ?
H38A C38 H38B 109.5 . . ?
C37 C38 H38C 109.5 . . ?
H38A C38 H38C 109.5 . . ?
H38B C38 H38C 109.5 . . ?

loop_
_geom_bond_atom_site_label_1
_geom_bond_atom_site_label_2
_geom_bond_distance
_geom_bond_site_symmetry_2
_geom_bond_publ_flag
Fe1 C6 2.009(8) . ?
Fe1 C9 2.018(7) . ?
Fe1 C10 2.023(8) . ?
Fe1 C3 2.030(7) . ?
Fe1 C2 2.030(7) . ?
Fe1 C5 2.031(7) . ?
Fe1 C8 2.033(7) . ?
Fe1 C4 2.034(7) . ?
Fe1 C1 2.034(7) . ?
Fe1 C7 2.035(7) . ?
Fe2 C18 1.997(9) . ?
Fe2 C17 2.015(9) . ?
Fe2 C19 2.018(9) . ?
Fe2 C16 2.018(9) . ?
Fe2 C20 2.021(9) . ?
Fe2 C13 2.024(8) . ?
Fe2 C14 2.029(8) . ?
Fe2 C15 2.030(8) . ?
Fe2 C12 2.042(8) . ?
Fe2 C11 2.056(8) . ?
N1 C32 1.352(8) . ?
N1 C21 1.394(8) . ?
N1 C37 1.443(9) . ?
C1 C5 1.418(9) . ?
C1 C2 1.428(9) . ?
C1 C34 1.448(9) . ?
C2 C3 1.410(9) . ?
C2 H2 0.9300 . ?
C3 C4 1.373(9) . ?
C3 H3 0.9300 . ?
C4 C5 1.388(9) . ?
C4 H4 0.9300 . ?
C5 H5 0.9300 . ?
C6 C10 1.389(10) . ?
C6 C7 1.405(9) . ?
C6 H6 0.9300 . ?
C7 C8 1.379(9) . ?
C7 H7 0.9300 . ?
C8 C9 1.412(11) . ?
C8 H8 0.9300 . ?
C9 C10 1.406(10) . ?
C9 H9 0.9300 . ?
C10 H10 0.9300 . ?
C11 C36 1.428(10) . ?
C11 C12 1.428(10) . ?
C11 C15 1.441(10) . ?
C12 C13 1.391(10) . ?
C12 H12 0.9300 . ?
C13 C14 1.387(10) . ?
C13 H13 0.9300 . ?
C14 C15 1.418(10) . ?
C14 H14 0.9300 . ?
C15 H15 0.9300 . ?
C16 C20 1.381(12) . ?
C16 C17 1.391(12) . ?
C16 H16 0.9300 . ?
C17 C18 1.371(12) . ?
C17 H17 0.9300 . ?
C18 C19 1.357(12) . ?
C18 H18 0.9300 . ?
C19 C20 1.385(12) . ?
C19 H19 0.9300 . ?
C20 H20 0.9300 . ?
C21 C22 1.357(9) . ?
C21 C26 1.413(9) . ?
C22 C23 1.351(9) . ?
C22 H22 0.9300 . ?
C23 C24 1.430(9) . ?
C23 H23 0.9300 . ?
C24 C25 1.377(9) . ?
C24 C33 1.475(9) . ?
C25 C26 1.383(8) . ?
C25 H25 0.9300 . ?
C26 C27 1.451(9) . ?
C27 C28 1.372(9) . ?
C27 C32 1.386(9) . ?
C28 C29 1.402(9) . ?
C28 H28 0.9300 . ?
C29 C30 1.414(9) . ?
C29 C35 1.458(9) . ?
C30 C31 1.322(9) . ?
C30 H30 0.9300 . ?
C31 C32 1.431(9) . ?
C31 H31 0.9300 . ?
C33 C34 1.308(8) . ?
C33 H33 0.9300 . ?
C34 H34 0.9300 . ?
C35 C36 1.333(8) . ?
C35 H35 0.9300 . ?
C36 H36 0.9300 . ?
C37 C38 1.496(11) . ?
C37 H37A 0.9700 . ?
C37 H37B 0.9700 . ?
C38 H38A 0.9600 . ?
C38 H38B 0.9600 . ?
C38 H38C 0.9600 . ?

loop_
_geom_torsion_atom_site_label_1
_geom_torsion_atom_site_label_2
_geom_torsion_atom_site_label_3
_geom_torsion_atom_site_label_4
_geom_torsion
_geom_torsion_site_symmetry_1
_geom_torsion_site_symmetry_2
_geom_torsion_site_symmetry_3
_geom_torsion_site_symmetry_4
_geom_torsion_publ_flag
C6 Fe1 C1 C5 124.3(5) . . . . ?
C9 Fe1 C1 C5 53.3(9) . . . . ?
C10 Fe1 C1 C5 83.0(5) . . . . ?
C3 Fe1 C1 C5 -79.9(5) . . . . ?
C2 Fe1 C1 C5 -117.4(6) . . . . ?
C8 Fe1 C1 C5 -169.3(9) . . . . ?
C4 Fe1 C1 C5 -37.3(4) . . . . ?
C7 Fe1 C1 C5 165.1(4) . . . . ?
C6 Fe1 C1 C2 -118.3(5) . . . . ?
C9 Fe1 C1 C2 170.7(7) . . . . ?
C10 Fe1 C1 C2 -159.7(4) . . . . ?
C3 Fe1 C1 C2 37.5(4) . . . . ?
C5 Fe1 C1 C2 117.4(6) . . . . ?
C8 Fe1 C1 C2 -51.9(12) . . . . ?
C4 Fe1 C1 C2 80.1(5) . . . . ?
C7 Fe1 C1 C2 -77.5(5) . . . . ?
C6 Fe1 C1 C34 2.5(7) . . . . ?
C9 Fe1 C1 C34 -68.5(10) . . . . ?
C10 Fe1 C1 C34 -38.9(7) . . . . ?
C3 Fe1 C1 C34 158.3(7) . . . . ?
C2 Fe1 C1 C34 120.8(8) . . . . ?
C5 Fe1 C1 C34 -121.8(8) . . . . ?
C8 Fe1 C1 C34 68.9(13) . . . . ?
C4 Fe1 C1 C34 -159.1(7) . . . . ?
C7 Fe1 C1 C34 43.2(7) . . . . ?
C5 C1 C2 C3 0.8(8) . . . . ?
C34 C1 C2 C3 -179.2(7) . . . . ?
Fe1 C1 C2 C3 -59.2(5) . . . . ?
C5 C1 C2 Fe1 60.0(5) . . . . ?
C34 C1 C2 Fe1 -120.0(8) . . . . ?
C6 Fe1 C2 C3 -161.6(4) . . . . ?
C9 Fe1 C2 C3 -48.1(11) . . . . ?
C10 Fe1 C2 C3 165.6(6) . . . . ?
C5 Fe1 C2 C3 80.7(4) . . . . ?
C8 Fe1 C2 C3 -79.5(5) . . . . ?
C4 Fe1 C2 C3 37.4(4) . . . . ?
C1 Fe1 C2 C3 119.5(6) . . . . ?
C7 Fe1 C2 C3 -119.3(4) . . . . ?
C6 Fe1 C2 C1 78.9(5) . . . . ?
C9 Fe1 C2 C1 -167.5(9) . . . . ?
C10 Fe1 C2 C1 46.1(9) . . . . ?
C3 Fe1 C2 C1 -119.5(6) . . . . ?
C5 Fe1 C2 C1 -38.7(4) . . . . ?
C8 Fe1 C2 C1 161.0(5) . . . . ?
C4 Fe1 C2 C1 -82.0(5) . . . . ?
C7 Fe1 C2 C1 121.2(5) . . . . ?
C1 C2 C3 C4 -1.3(8) . . . . ?
Fe1 C2 C3 C4 -60.5(5) . . . . ?
C1 C2 C3 Fe1 59.1(5) . . . . ?
C6 Fe1 C3 C4 161.3(7) . . . . ?
C9 Fe1 C3 C4 -78.0(6) . . . . ?
C10 Fe1 C3 C4 -41.4(12) . . . . ?
C2 Fe1 C3 C4 118.3(6) . . . . ?
C5 Fe1 C3 C4 36.4(4) . . . . ?
C8 Fe1 C3 C4 -120.7(5) . . . . ?
C1 Fe1 C3 C4 80.5(5) . . . . ?
C7 Fe1 C3 C4 -162.9(4) . . . . ?
C6 Fe1 C3 C2 43.0(9) . . . . ?
C9 Fe1 C3 C2 163.7(5) . . . . ?
C10 Fe1 C3 C2 -159.7(9) . . . . ?
C5 Fe1 C3 C2 -82.0(4) . . . . ?
C8 Fe1 C3 C2 121.0(5) . . . . ?
C4 Fe1 C3 C2 -118.3(6) . . . . ?
C1 Fe1 C3 C2 -37.9(4) . . . . ?
C7 Fe1 C3 C2 78.8(5) . . . . ?
C2 C3 C4 C5 1.4(9) . . . . ?
Fe1 C3 C4 C5 -58.7(6) . . . . ?
C2 C3 C4 Fe1 60.0(5) . . . . ?
C6 Fe1 C4 C3 -156.2(9) . . . . ?
C9 Fe1 C4 C3 122.6(5) . . . . ?
C10 Fe1 C4 C3 165.7(5) . . . . ?
C2 Fe1 C4 C3 -38.5(4) . . . . ?
C5 Fe1 C4 C3 -121.3(7) . . . . ?
C8 Fe1 C4 C3 79.0(6) . . . . ?
C1 Fe1 C4 C3 -83.2(5) . . . . ?
C7 Fe1 C4 C3 40.7(10) . . . . ?
C6 Fe1 C4 C5 -34.9(12) . . . . ?
C9 Fe1 C4 C5 -116.1(5) . . . . ?
C10 Fe1 C4 C5 -73.1(6) . . . . ?
C3 Fe1 C4 C5 121.3(7) . . . . ?
C2 Fe1 C4 C5 82.8(5) . . . . ?
C8 Fe1 C4 C5 -159.7(5) . . . . ?
C1 Fe1 C4 C5 38.1(4) . . . . ?
C7 Fe1 C4 C5 162.0(7) . . . . ?
C3 C4 C5 C1 -0.9(9) . . . . ?
Fe1 C4 C5 C1 -59.6(5) . . . . ?
C3 C4 C5 Fe1 58.8(5) . . . . ?
C2 C1 C5 C4 0.0(9) . . . . ?
C34 C1 C5 C4 -179.9(7) . . . . ?
Fe1 C1 C5 C4 59.9(5) . . . . ?
C2 C1 C5 Fe1 -59.9(5) . . . . ?
C34 C1 C5 Fe1 120.2(8) . . . . ?
C6 Fe1 C5 C4 167.3(5) . . . . ?
C9 Fe1 C5 C4 83.7(6) . . . . ?
C10 Fe1 C5 C4 126.0(5) . . . . ?
C3 Fe1 C5 C4 -36.0(4) . . . . ?
C2 Fe1 C5 C4 -80.0(5) . . . . ?
C8 Fe1 C5 C4 51.1(11) . . . . ?
C1 Fe1 C5 C4 -119.0(6) . . . . ?
C7 Fe1 C5 C4 -159.2(8) . . . . ?
C6 Fe1 C5 C1 -73.7(6) . . . . ?
C9 Fe1 C5 C1 -157.3(5) . . . . ?
C10 Fe1 C5 C1 -115.0(5) . . . . ?
C3 Fe1 C5 C1 83.0(5) . . . . ?
C2 Fe1 C5 C1 39.0(4) . . . . ?
C8 Fe1 C5 C1 170.1(9) . . . . ?
C4 Fe1 C5 C1 119.0(6) . . . . ?
C7 Fe1 C5 C1 -40.1(11) . . . . ?
C9 Fe1 C6 C10 38.1(4) . . . . ?
C3 Fe1 C6 C10 169.6(7) . . . . ?
C2 Fe1 C6 C10 -159.4(5) . . . . ?
C5 Fe1 C6 C10 -76.6(5) . . . . ?
C8 Fe1 C6 C10 82.4(5) . . . . ?
C4 Fe1 C6 C10 -50.3(11) . . . . ?
C1 Fe1 C6 C10 -117.3(5) . . . . ?
C7 Fe1 C6 C10 119.8(6) . . . . ?
C9 Fe1 C6 C7 -81.7(5) . . . . ?
C10 Fe1 C6 C7 -119.8(6) . . . . ?
C3 Fe1 C6 C7 49.8(9) . . . . ?
C2 Fe1 C6 C7 80.7(5) . . . . ?
C5 Fe1 C6 C7 163.5(4) . . . . ?
C8 Fe1 C6 C7 -37.4(5) . . . . ?
C4 Fe1 C6 C7 -170.1(9) . . . . ?
C1 Fe1 C6 C7 122.9(5) . . . . ?
C10 C6 C7 C8 -0.1(9) . . . . ?
Fe1 C6 C7 C8 59.9(5) . . . . ?
C10 C6 C7 Fe1 -60.0(5) . . . . ?
C6 Fe1 C7 C8 -118.5(7) . . . . ?
C9 Fe1 C7 C8 -37.4(6) . . . . ?
C10 Fe1 C7 C8 -81.4(6) . . . . ?
C3 Fe1 C7 C8 82.6(6) . . . . ?
C2 Fe1 C7 C8 124.5(6) . . . . ?
C5 Fe1 C7 C8 -163.1(8) . . . . ?
C4 Fe1 C7 C8 53.3(10) . . . . ?
C1 Fe1 C7 C8 166.7(6) . . . . ?
C9 Fe1 C7 C6 81.1(5) . . . . ?
C10 Fe1 C7 C6 37.1(4) . . . . ?
C3 Fe1 C7 C6 -158.9(5) . . . . ?
C2 Fe1 C7 C6 -117.0(5) . . . . ?
C5 Fe1 C7 C6 -44.6(11) . . . . ?
C8 Fe1 C7 C6 118.5(7) . . . . ?
C4 Fe1 C7 C6 171.8(7) . . . . ?
C1 Fe1 C7 C6 -74.8(6) . . . . ?
C6 C7 C8 C9 -0.6(9) . . . . ?
Fe1 C7 C8 C9 58.3(5) . . . . ?
C6 C7 C8 Fe1 -58.9(5) . . . . ?
C6 Fe1 C8 C7 38.4(5) . . . . ?
C9 Fe1 C8 C7 120.4(8) . . . . ?
C10 Fe1 C8 C7 82.1(5) . . . . ?
C3 Fe1 C8 C7 -116.6(5) . . . . ?
C2 Fe1 C8 C7 -73.7(6) . . . . ?
C5 Fe1 C8 C7 164.7(8) . . . . ?
C4 Fe1 C8 C7 -158.1(5) . . . . ?
C1 Fe1 C8 C7 -34.6(13) . . . . ?
C6 Fe1 C8 C9 -82.0(5) . . . . ?
C10 Fe1 C8 C9 -38.3(5) . . . . ?
C3 Fe1 C8 C9 123.0(5) . . . . ?
C2 Fe1 C8 C9 165.9(5) . . . . ?
C5 Fe1 C8 C9 44.3(12) . . . . ?
C4 Fe1 C8 C9 81.5(6) . . . . ?
C1 Fe1 C8 C9 -155.0(9) . . . . ?
C7 Fe1 C8 C9 -120.4(8) . . . . ?
C7 C8 C9 C10 1.1(9) . . . . ?
Fe1 C8 C9 C10 60.2(5) . . . . ?
C7 C8 C9 Fe1 -59.1(6) . . . . ?
C6 Fe1 C9 C10 -37.8(4) . . . . ?
C3 Fe1 C9 C10 164.0(4) . . . . ?
C2 Fe1 C9 C10 -159.1(9) . . . . ?
C5 Fe1 C9 C10 79.6(6) . . . . ?
C8 Fe1 C9 C10 -118.1(7) . . . . ?
C4 Fe1 C9 C10 122.4(5) . . . . ?
C1 Fe1 C9 C10 41.3(10) . . . . ?
C7 Fe1 C9 C10 -81.8(5) . . . . ?
C6 Fe1 C9 C8 80.3(5) . . . . ?
C10 Fe1 C9 C8 118.1(7) . . . . ?
C3 Fe1 C9 C8 -77.9(6) . . . . ?
C2 Fe1 C9 C8 -41.0(12) . . . . ?
C5 Fe1 C9 C8 -162.4(5) . . . . ?
C4 Fe1 C9 C8 -119.5(5) . . . . ?
C1 Fe1 C9 C8 159.4(7) . . . . ?
C7 Fe1 C9 C8 36.3(5) . . . . ?
C7 C6 C10 C9 0.8(9) . . . . ?
Fe1 C6 C10 C9 -59.3(5) . . . . ?
C7 C6 C10 Fe1 60.2(5) . . . . ?
C8 C9 C10 C6 -1.2(9) . . . . ?
Fe1 C9 C10 C6 59.2(5) . . . . ?
C8 C9 C10 Fe1 -60.4(6) . . . . ?
C9 Fe1 C10 C6 -118.7(7) . . . . ?
C3 Fe1 C10 C6 -166.2(9) . . . . ?
C2 Fe1 C10 C6 46.3(9) . . . . ?
C5 Fe1 C10 C6 122.2(5) . . . . ?
C8 Fe1 C10 C6 -80.3(5) . . . . ?
C4 Fe1 C10 C6 162.3(4) . . . . ?
C1 Fe1 C10 C6 79.3(5) . . . . ?
C7 Fe1 C10 C6 -37.4(4) . . . . ?
C6 Fe1 C10 C9 118.7(7) . . . . ?
C3 Fe1 C10 C9 -47.5(12) . . . . ?
C2 Fe1 C10 C9 165.0(6) . . . . ?
C5 Fe1 C10 C9 -119.1(5) . . . . ?
C8 Fe1 C10 C9 38.4(4) . . . . ?
C4 Fe1 C10 C9 -79.0(6) . . . . ?
C1 Fe1 C10 C9 -162.0(5) . . . . ?
C7 Fe1 C10 C9 81.2(5) . . . . ?
C18 Fe2 C11 C36 61.0(10) . . . . ?
C17 Fe2 C11 C36 -81(2) . . . . ?
C19 Fe2 C11 C36 29.3(9) . . . . ?
C16 Fe2 C11 C36 -52.4(9) . . . . ?
C20 Fe2 C11 C36 -13.3(8) . . . . ?
C13 Fe2 C11 C36 -162.3(8) . . . . ?
C14 Fe2 C11 C36 154.6(8) . . . . ?
C15 Fe2 C11 C36 116.7(9) . . . . ?
C12 Fe2 C11 C36 -125.4(9) . . . . ?
C18 Fe2 C11 C12 -173.6(7) . . . . ?
C17 Fe2 C11 C12 44.6(19) . . . . ?
C19 Fe2 C11 C12 154.8(6) . . . . ?
C16 Fe2 C11 C12 73.0(7) . . . . ?
C20 Fe2 C11 C12 112.2(6) . . . . ?
C13 Fe2 C11 C12 -36.8(5) . . . . ?
C14 Fe2 C11 C12 -80.0(5) . . . . ?
C15 Fe2 C11 C12 -117.9(7) . . . . ?
C18 Fe2 C11 C15 -55.7(9) . . . . ?
C17 Fe2 C11 C15 162.5(16) . . . . ?
C19 Fe2 C11 C15 -87.3(6) . . . . ?
C16 Fe2 C11 C15 -169.1(6) . . . . ?
C20 Fe2 C11 C15 -129.9(6) . . . . ?
C13 Fe2 C11 C15 81.1(5) . . . . ?
C14 Fe2 C11 C15 37.9(5) . . . . ?
C12 Fe2 C11 C15 117.9(7) . . . . ?
C36 C11 C12 C13 -178.5(8) . . . . ?
C15 C11 C12 C13 0.1(10) . . . . ?
Fe2 C11 C12 C13 58.8(6) . . . . ?
C36 C11 C12 Fe2 122.7(9) . . . . ?
C15 C11 C12 Fe2 -58.7(5) . . . . ?
C18 Fe2 C12 C13 43(2) . . . . ?
C17 Fe2 C12 C13 70.9(7) . . . . ?
C19 Fe2 C12 C13 -170.2(7) . . . . ?
C16 Fe2 C12 C13 111.5(6) . . . . ?
C20 Fe2 C12 C13 154.5(6) . . . . ?
C14 Fe2 C12 C13 -36.9(5) . . . . ?
C15 Fe2 C12 C13 -81.1(5) . . . . ?
C11 Fe2 C12 C13 -120.0(7) . . . . ?
C18 Fe2 C12 C11 163.4(17) . . . . ?
C17 Fe2 C12 C11 -169.2(6) . . . . ?
C19 Fe2 C12 C11 -50.3(9) . . . . ?
C16 Fe2 C12 C11 -128.5(6) . . . . ?
C20 Fe2 C12 C11 -85.6(6) . . . . ?
C13 Fe2 C12 C11 120.0(7) . . . . ?
C14 Fe2 C12 C11 83.1(5) . . . . ?
C15 Fe2 C12 C11 38.8(5) . . . . ?
C11 C12 C13 C14 0.3(10) . . . . ?
Fe2 C12 C13 C14 59.6(6) . . . . ?
C11 C12 C13 Fe2 -59.3(6) . . . . ?
C18 Fe2 C13 C14 70.1(7) . . . . ?
C17 Fe2 C13 C14 109.7(6) . . . . ?
C19 Fe2 C13 C14 35(2) . . . . ?
C16 Fe2 C13 C14 153.0(5) . . . . ?
C20 Fe2 C13 C14 -171.3(7) . . . . ?
C15 Fe2 C13 C14 -38.0(4) . . . . ?
C12 Fe2 C13 C14 -120.2(7) . . . . ?
C11 Fe2 C13 C14 -82.7(5) . . . . ?
C18 Fe2 C13 C12 -169.7(6) . . . . ?
C17 Fe2 C13 C12 -130.1(6) . . . . ?
C19 Fe2 C13 C12 155.7(17) . . . . ?
C16 Fe2 C13 C12 -86.8(6) . . . . ?
C20 Fe2 C13 C12 -51.0(9) . . . . ?
C14 Fe2 C13 C12 120.2(7) . . . . ?
C15 Fe2 C13 C12 82.2(5) . . . . ?
C11 Fe2 C13 C12 37.5(5) . . . . ?
C12 C13 C14 C15 -0.6(10) . . . . ?
Fe2 C13 C14 C15 59.3(6) . . . . ?
C12 C13 C14 Fe2 -59.9(6) . . . . ?
C18 Fe2 C14 C13 -131.2(6) . . . . ?
C17 Fe2 C14 C13 -88.2(7) . . . . ?
C19 Fe2 C14 C13 -171.1(6) . . . . ?
C16 Fe2 C14 C13 -53.9(10) . . . . ?
C20 Fe2 C14 C13 158.7(17) . . . . ?
C15 Fe2 C14 C13 119.2(7) . . . . ?
C12 Fe2 C14 C13 36.9(5) . . . . ?
C11 Fe2 C14 C13 80.9(5) . . . . ?
C18 Fe2 C14 C15 109.6(7) . . . . ?
C17 Fe2 C14 C15 152.7(6) . . . . ?
C19 Fe2 C14 C15 69.7(7) . . . . ?
C16 Fe2 C14 C15 -173.0(7) . . . . ?
C20 Fe2 C14 C15 40(2) . . . . ?
C13 Fe2 C14 C15 -119.2(7) . . . . ?
C12 Fe2 C14 C15 -82.3(5) . . . . ?
C11 Fe2 C14 C15 -38.3(5) . . . . ?
C13 C14 C15 C11 0.6(10) . . . . ?
Fe2 C14 C15 C11 60.1(6) . . . . ?
C13 C14 C15 Fe2 -59.5(6) . . . . ?
C36 C11 C15 C14 178.2(7) . . . . ?
C12 C11 C15 C14 -0.4(9) . . . . ?
Fe2 C11 C15 C14 -59.6(6) . . . . ?
C36 C11 C15 Fe2 -122.2(8) . . . . ?
C12 C11 C15 Fe2 59.2(6) . . . . ?
C18 Fe2 C15 C14 -89.0(7) . . . . ?
C17 Fe2 C15 C14 -54.1(10) . . . . ?
C19 Fe2 C15 C14 -130.9(6) . . . . ?
C16 Fe2 C15 C14 163.3(18) . . . . ?
C20 Fe2 C15 C14 -170.3(6) . . . . ?
C13 Fe2 C15 C14 37.3(5) . . . . ?
C12 Fe2 C15 C14 80.5(5) . . . . ?
C11 Fe2 C15 C14 118.8(8) . . . . ?
C18 Fe2 C15 C11 152.2(6) . . . . ?
C17 Fe2 C15 C11 -173.0(7) . . . . ?
C19 Fe2 C15 C11 110.3(6) . . . . ?
C16 Fe2 C15 C11 44(2) . . . . ?
C20 Fe2 C15 C11 70.9(7) . . . . ?
C13 Fe2 C15 C11 -81.6(5) . . . . ?
C14 Fe2 C15 C11 -118.8(8) . . . . ?
C12 Fe2 C15 C11 -38.4(5) . . . . ?
C18 Fe2 C16 C20 -80.8(7) . . . . ?
C17 Fe2 C16 C20 -119.5(9) . . . . ?
C19 Fe2 C16 C20 -37.7(6) . . . . ?
C13 Fe2 C16 C20 153.6(6) . . . . ?
C14 Fe2 C16 C20 -170.1(8) . . . . ?
C15 Fe2 C16 C20 32(2) . . . . ?
C12 Fe2 C16 C20 110.7(7) . . . . ?
C11 Fe2 C16 C20 69.1(8) . . . . ?
C18 Fe2 C16 C17 38.7(6) . . . . ?
C19 Fe2 C16 C17 81.8(7) . . . . ?
C20 Fe2 C16 C17 119.5(9) . . . . ?
C13 Fe2 C16 C17 -86.9(7) . . . . ?
C14 Fe2 C16 C17 -50.6(11) . . . . ?
C15 Fe2 C16 C17 151.8(17) . . . . ?
C12 Fe2 C16 C17 -129.8(7) . . . . ?
C11 Fe2 C16 C17 -171.4(6) . . . . ?
C20 C16 C17 C18 -0.7(11) . . . . ?
Fe2 C16 C17 C18 -60.3(7) . . . . ?
C20 C16 C17 Fe2 59.6(7) . . . . ?
C19 Fe2 C17 C18 36.0(6) . . . . ?
C16 Fe2 C17 C18 116.7(9) . . . . ?
C20 Fe2 C17 C18 79.5(7) . . . . ?
C13 Fe2 C17 C18 -131.8(7) . . . . ?
C14 Fe2 C17 C18 -88.8(7) . . . . ?
C15 Fe2 C17 C18 -52.1(10) . . . . ?
C12 Fe2 C17 C18 -171.9(6) . . . . ?
C11 Fe2 C17 C18 151.2(17) . . . . ?
C18 Fe2 C17 C16 -116.7(9) . . . . ?
C19 Fe2 C17 C16 -80.7(7) . . . . ?
C20 Fe2 C17 C16 -37.2(6) . . . . ?
C13 Fe2 C17 C16 111.6(7) . . . . ?
C14 Fe2 C17 C16 154.6(7) . . . . ?
C15 Fe2 C17 C16 -168.7(7) . . . . ?
C12 Fe2 C17 C16 71.4(8) . . . . ?
C11 Fe2 C17 C16 34(2) . . . . ?
C16 C17 C18 C19 0.8(12) . . . . ?
Fe2 C17 C18 C19 -60.0(8) . . . . ?
C16 C17 C18 Fe2 60.8(7) . . . . ?
C17 Fe2 C18 C19 121.3(9) . . . . ?
C16 Fe2 C18 C19 82.2(7) . . . . ?
C20 Fe2 C18 C19 38.4(6) . . . . ?
C13 Fe2 C18 C19 -169.5(6) . . . . ?
C14 Fe2 C18 C19 -129.5(7) . . . . ?
C15 Fe2 C18 C19 -85.3(7) . . . . ?
C12 Fe2 C18 C19 154.5(17) . . . . ?
C11 Fe2 C18 C19 -47.4(10) . . . . ?
C19 Fe2 C18 C17 -121.3(9) . . . . ?
C16 Fe2 C18 C17 -39.1(6) . . . . ?
C20 Fe2 C18 C17 -82.8(6) . . . . ?
C13 Fe2 C18 C17 69.2(8) . . . . ?
C14 Fe2 C18 C17 109.3(7) . . . . ?
C15 Fe2 C18 C17 153.4(6) . . . . ?
C12 Fe2 C18 C17 33(2) . . . . ?
C11 Fe2 C18 C17 -168.7(7) . . . . ?
C17 C18 C19 C20 -0.6(12) . . . . ?
Fe2 C18 C19 C20 -60.3(7) . . . . ?
C17 C18 C19 Fe2 59.7(8) . . . . ?
C17 Fe2 C19 C18 -36.4(6) . . . . ?
C16 Fe2 C19 C18 -80.2(7) . . . . ?
C20 Fe2 C19 C18 -117.8(9) . . . . ?
C13 Fe2 C19 C18 42(2) . . . . ?
C14 Fe2 C19 C18 71.4(8) . . . . ?
C15 Fe2 C19 C18 111.6(7) . . . . ?
C12 Fe2 C19 C18 -170.1(7) . . . . ?
C11 Fe2 C19 C18 155.6(6) . . . . ?
C18 Fe2 C19 C20 117.8(9) . . . . ?
C17 Fe2 C19 C20 81.4(6) . . . . ?
C16 Fe2 C19 C20 37.6(5) . . . . ?
C13 Fe2 C19 C20 160.0(16) . . . . ?
C14 Fe2 C19 C20 -170.8(5) . . . . ?
C15 Fe2 C19 C20 -130.5(6) . . . . ?
C12 Fe2 C19 C20 -52.3(10) . . . . ?
C11 Fe2 C19 C20 -86.6(6) . . . . ?
C17 C16 C20 C19 0.3(12) . . . . ?
Fe2 C16 C20 C19 59.7(7) . . . . ?
C17 C16 C20 Fe2 -59.4(7) . . . . ?
C18 C19 C20 C16 0.2(12) . . . . ?
Fe2 C19 C20 C16 -59.8(7) . . . . ?
C18 C19 C20 Fe2 59.9(7) . . . . ?
C18 Fe2 C20 C16 81.0(7) . . . . ?
C17 Fe2 C20 C16 37.5(6) . . . . ?
C19 Fe2 C20 C16 118.9(9) . . . . ?
C13 Fe2 C20 C16 -52.9(10) . . . . ?
C14 Fe2 C20 C16 155.6(16) . . . . ?
C15 Fe2 C20 C16 -171.7(6) . . . . ?
C12 Fe2 C20 C16 -87.4(7) . . . . ?
C11 Fe2 C20 C16 -130.7(6) . . . . ?
C18 Fe2 C20 C19 -37.8(6) . . . . ?
C17 Fe2 C20 C19 -81.4(6) . . . . ?
C16 Fe2 C20 C19 -118.9(9) . . . . ?
C13 Fe2 C20 C19 -171.8(7) . . . . ?
C14 Fe2 C20 C19 37(2) . . . . ?
C15 Fe2 C20 C19 69.4(7) . . . . ?
C12 Fe2 C20 C19 153.7(6) . . . . ?
C11 Fe2 C20 C19 110.4(6) . . . . ?
C32 N1 C21 C22 178.7(7) . . . . ?
C37 N1 C21 C22 14.8(12) . . . . ?
C32 N1 C21 C26 -1.2(8) . . . . ?
C37 N1 C21 C26 -165.2(7) . . . . ?
N1 C21 C22 C23 -177.4(7) . . . . ?
C26 C21 C22 C23 2.6(11) . . . . ?
C21 C22 C23 C24 0.2(11) . . . . ?
C22 C23 C24 C25 -0.5(11) . . . . ?
C22 C23 C24 C33 175.6(6) . . . . ?
C23 C24 C25 C26 -2.0(10) . . . . ?
C33 C24 C25 C26 -178.1(6) . . . . ?
C24 C25 C26 C21 4.6(10) . . . . ?
C24 C25 C26 C27 176.8(7) . . . . ?
C22 C21 C26 C25 -5.0(10) . . . . ?
N1 C21 C26 C25 174.9(6) . . . . ?
C22 C21 C26 C27 -179.2(6) . . . . ?
N1 C21 C26 C27 0.8(8) . . . . ?
C25 C26 C27 C28 7.8(14) . . . . ?
C21 C26 C27 C28 -179.3(8) . . . . ?
C25 C26 C27 C32 -172.9(7) . . . . ?
C21 C26 C27 C32 0.0(8) . . . . ?
C32 C27 C28 C29 2.4(11) . . . . ?
C26 C27 C28 C29 -178.4(7) . . . . ?
C27 C28 C29 C30 -1.1(10) . . . . ?
C27 C28 C29 C35 178.1(7) . . . . ?
C28 C29 C30 C31 0.1(12) . . . . ?
C35 C29 C30 C31 -179.2(7) . . . . ?
C29 C30 C31 C32 -0.3(12) . . . . ?
C21 N1 C32 C27 1.3(8) . . . . ?
C37 N1 C32 C27 164.4(7) . . . . ?
C21 N1 C32 C31 -177.4(7) . . . . ?
C37 N1 C32 C31 -14.3(12) . . . . ?
C28 C27 C32 N1 178.7(6) . . . . ?
C26 C27 C32 N1 -0.8(8) . . . . ?
C28 C27 C32 C31 -2.5(11) . . . . ?
C26 C27 C32 C31 178.0(6) . . . . ?
C30 C31 C32 N1 -179.9(7) . . . . ?
C30 C31 C32 C27 1.5(11) . . . . ?
C25 C24 C33 C34 -173.1(7) . . . . ?
C23 C24 C33 C34 10.8(11) . . . . ?
C24 C33 C34 C1 -177.7(7) . . . . ?
C5 C1 C34 C33 177.8(7) . . . . ?
C2 C1 C34 C33 -2.1(13) . . . . ?
Fe1 C1 C34 C33 -91.7(9) . . . . ?
C28 C29 C35 C36 170.4(7) . . . . ?
C30 C29 C35 C36 -10.4(12) . . . . ?
C29 C35 C36 C11 175.5(7) . . . . ?
C12 C11 C36 C35 13.4(14) . . . . ?
C15 C11 C36 C35 -164.9(8) . . . . ?
Fe2 C11 C36 C35 107.3(9) . . . . ?
C32 N1 C37 C38 -90.2(9) . . . . ?
C21 N1 C37 C38 70.6(9) . . . . ?
